data_7150544
loop_
_publ_author_name
'Sheldrake, Helen M.'
'Jamieson, Craig'
'Pascu, Sofia I.'
'Burton, Jonathan W.'

_publ_section_title
;
 Synthesis of the originally proposed structures of elatenyne and an
 enyne from Laurencia majuscula
;
_journal_issue 2
_journal_name_full 'Organic &amp; Biomolecular Chemistry'
_journal_page_first 238
_journal_page_last 252
_journal_paper_doi 10.1039/b814953d
_journal_volume 7
_journal_year 2009
_chemical_absolute_configuration syn
_chemical_compound_source
;
?
;
_chemical_formula_moiety ' C15 H20 O5 S1 '
_chemical_formula_sum 'C15 H20 O5 S'
_chemical_formula_weight 312.38
_chemical_name_systematic
;
?
;
_space_group_IT_number 4
_symmetry_cell_setting monoclinic
_symmetry_space_group_name_Hall 'P 2yb'
_symmetry_space_group_name_H-M 'P 1 21 1'
_atom_sites_solution_hydrogens geom
_atom_sites_solution_primary direct
_audit_creation_date 03-20-11
_audit_creation_method CRYSTALS_ver_12-03-99
_cell_angle_alpha 90
_cell_angle_beta 105.644(6)
_cell_angle_gamma 90
_cell_formula_units_Z 4
_cell_length_a 5.5615(17)
_cell_length_b 27.699(8)
_cell_length_c 10.094(3)
_cell_measurement_reflns_used 0
_cell_measurement_temperature 293
_cell_measurement_theta_max 0
_cell_measurement_theta_min 0
_cell_volume 1497.4(8)
_computing_cell_refinement
;
Bruker SAINT version 6.36a (Bruker, 2002)
;
_computing_data_collection
;
SMART (Siemens, 1993)
;
_computing_data_reduction
;
Bruker SAINT version 6.36a (Bruker, 2002)
;
_computing_molecular_graphics
;
CAMERON (Watkin et al 1996)
;
_computing_publication_material
;
CRYSTALS (Watkin et al 2001)
;
_computing_structure_refinement
;
CRYSTALS (Watkin et al 2001)
;
_computing_structure_solution
;
SHELXS 86 (Sheldrick, 1986)
;
_diffrn_ambient_temperature 293
_diffrn_measured_fraction_theta_full 0.996
_diffrn_measured_fraction_theta_max 0.991
_diffrn_measurement_device_type
;
Bruker AXS SMART 1K CCD diffractometer
;
_diffrn_measurement_method 'thin slice \w-scans'
_diffrn_radiation_monochromator 'silicon 111'
_diffrn_radiation_type 'Mo K\a'
_diffrn_radiation_wavelength 0.71073
_diffrn_reflns_av_R_equivalents 0.02
_diffrn_reflns_limit_h_max 7
_diffrn_reflns_limit_h_min -6
_diffrn_reflns_limit_k_max 37
_diffrn_reflns_limit_k_min -37
_diffrn_reflns_limit_l_max 8
_diffrn_reflns_limit_l_min -13
_diffrn_reflns_number 10048
_diffrn_reflns_theta_full 27.841
_diffrn_reflns_theta_max 28.409
_diffrn_reflns_theta_min 2.095
_diffrn_standards_decay_% 0.00
_diffrn_standards_interval_count 0
_diffrn_standards_interval_time 0
_diffrn_standards_number 0
_exptl_absorpt_coefficient_mu 0.235
_exptl_absorpt_correction_T_max 1.00
_exptl_absorpt_correction_T_min 1.00
_exptl_absorpt_correction_type multi-scan
_exptl_absorpt_process_details
;
SADABS
;
_exptl_crystal_colour ' white '
_exptl_crystal_density_diffrn 1.386
_exptl_crystal_description ' prism '
_exptl_crystal_F_000 664.000
_exptl_crystal_size_max 0.03
_exptl_crystal_size_mid 0.02
_exptl_crystal_size_min 0.01
_refine_diff_density_max 0.77
_refine_diff_density_min -0.68
_refine_ls_abs_structure_details 'Flack, 3243 Friedel-pairs'
_refine_ls_abs_structure_Flack -0.008(80)
_refine_ls_extinction_method None
_refine_ls_goodness_of_fit_ref 1.1154
_refine_ls_hydrogen_treatment constr
_refine_ls_matrix_type full
_refine_ls_number_parameters 379
_refine_ls_number_reflns 4429
_refine_ls_number_restraints 1
_refine_ls_R_factor_all 0.0772
_refine_ls_R_factor_gt 0.0464
_refine_ls_shift/su_max 0.002658
_refine_ls_structure_factor_coef F
_refine_ls_weighting_details
;
Method, part 1, Chebychev polynomial, (Watkin, 1994, Prince, 1982)
[weight] = 1.0/[A~0~*T~0~(x)+A~1~*T~1~(x) ... +A~n-1~]*T~n-1~(x)]
where A~i~ are the Chebychev coefficients listed below and x= Fcalc/Fmax
Method = Robust Weighting (Prince, 1982)
W = [weight] * [1-(deltaF/6*sigmaF)^2]^2
A~i~ are:
0.338 0.262 0.184
;
_refine_ls_weighting_scheme calc
_refine_ls_wR_factor_all 0.0728
_refine_ls_wR_factor_gt 0.0493
_refine_ls_wR_factor_ref 0.0493
_reflns_limit_h_max 7
_reflns_limit_h_min -7
_reflns_limit_k_max 36
_reflns_limit_k_min -36
_reflns_limit_l_max 13
_reflns_limit_l_min 0
_reflns_number_gt 4429
_reflns_number_total 6771
_reflns_threshold_expression I>3.00u(I)
_cod_data_source_file b814953d_a.txt
_cod_data_source_block cam174S_cif
_cod_depositor_comments
;
The following automatic conversions were performed:
'_symmetry_cell_setting' value 'Monoclinic' changed to 'monoclinic'
according to '/home/saulius/struct/CIF-dictionaries/cif_core.dic'
dictionary named 'cif_core.dic' version 2.4.1 from 2010-06-29.

Automatic conversion script
Id: cif_fix_enum 1527 2010-12-29 10:47:43Z saulius 
;
_cod_original_sg_symbol_H-M 'P 1 21 1 '
_cod_original_formula_sum ' C15 H20 O5 S1 '
_cod_database_code 7150544

loop_
_symmetry_equiv_pos_as_xyz
x,y,z
-x,y+1/2,-z

loop_
_atom_site_label
_atom_site_type_symbol
_atom_site_fract_x
_atom_site_fract_y
_atom_site_fract_z
_atom_site_U_iso_or_equiv
_atom_site_occupancy
_atom_site_adp_type
_atom_site_refinement_flags
_atom_site_attached_hydrogens
C1 C 0.8449(7) 0.25645(14) 0.3192(4) 0.0309 1.0000 Uani . .
C2 C 0.8479(8) 0.30853(13) 0.3679(4) 0.0331 1.0000 Uani . .
C3 C 0.6574(8) 0.31593(13) 0.4513(4) 0.0332 1.0000 Uani . .
C4 C 0.6869(7) 0.27835(13) 0.5641(4) 0.0259 1.0000 Uani . .
C5 C 0.7008(7) 0.22788(13) 0.5071(4) 0.0263 1.0000 Uani . .
C6 C 0.7743(8) 0.19121(13) 0.6222(4) 0.0321 1.0000 Uani . .
C7 C 1.0191(7) 0.20589(13) 0.7215(4) 0.0317 1.0000 Uani . .
C8 C 1.0156(6) 0.25730(14) 0.7721(4) 0.0259 1.0000 Uani . .
C9 C 0.5783(8) 0.20036(14) 0.1746(4) 0.0356 1.0000 Uani . .
C10 C 0.9218(7) 0.31773(13) 0.9823(4) 0.0254 1.0000 Uani . .
C11 C 0.7319(7) 0.35171(14) 0.9552(4) 0.0307 1.0000 Uani . .
C12 C 0.7797(8) 0.39678(14) 1.0153(4) 0.0369 1.0000 Uani . .
C13 C 1.0126(8) 0.40717(14) 1.1034(4) 0.0353 1.0000 Uani . .
C14 C 1.2013(8) 0.37263(15) 1.1291(4) 0.0350 1.0000 Uani . .
C15 C 1.1569(7) 0.32752(14) 1.0697(4) 0.0305 1.0000 Uani . .
C16 C 0.1291(7) 0.05396(13) 0.5701(4) 0.0285 1.0000 Uani . .
C17 C 0.1645(8) 0.00171(14) 0.6123(4) 0.0346 1.0000 Uani . .
C18 C 0.4365(8) -0.00721(14) 0.6936(4) 0.0327 1.0000 Uani . .
C19 C 0.5198(7) 0.02740(13) 0.8127(4) 0.0247 1.0000 Uani . .
C20 C 0.4601(6) 0.07944(12) 0.7641(4) 0.0237 1.0000 Uani . .
C21 C 0.5003(7) 0.11346(12) 0.8846(4) 0.0249 1.0000 Uani . .
C22 C 0.3405(7) 0.09712(13) 0.9771(4) 0.0271 1.0000 Uani . .
C23 C 0.3951(6) 0.04525(14) 1.0227(3) 0.0243 1.0000 Uani . .
C24 C 0.2311(8) 0.11132(14) 0.4209(4) 0.0348 1.0000 Uani . .
C25 C 0.6872(6) -0.01511(12) 1.2338(4) 0.0228 1.0000 Uani . .
C26 C 0.8476(7) -0.05052(13) 1.2066(4) 0.0274 1.0000 Uani . .
C27 C 0.8535(8) -0.09550(13) 1.2686(4) 0.0339 1.0000 Uani . .
C28 C 0.7045(8) -0.10392(13) 1.3547(4) 0.0338 1.0000 Uani . .
C29 C 0.5475(8) -0.06881(14) 1.3818(4) 0.0339 1.0000 Uani . .
C30 C 0.5401(7) -0.02349(13) 1.3211(4) 0.0268 1.0000 Uani . .
S1 S 0.86032(17) 0.25928(4) 0.9097(1) 0.0268 1.0000 Uani . .
S2 S 0.68543(15) 0.04272(4) 1.15998(9) 0.0228 1.0000 Uani . .
O1 O 0.6133(5) 0.24926(9) 0.2230(3) 0.0346 1.0000 Uani . .
O2 O 0.8835(5) 0.22453(9) 0.4319(3) 0.0291 1.0000 Uani . .
O3 O 0.9128(5) 0.29147(8) 0.6690(3) 0.0267 1.0000 Uani . .
O4 O 0.5931(4) 0.25446(11) 0.8528(3) 0.0359 1.0000 Uani . .
O5 O 0.9905(5) 0.2252(1) 1.0115(3) 0.0352 1.0000 Uani . .
O6 O 0.2618(5) 0.06333(9) 0.4737(3) 0.0330 1.0000 Uani . .
O7 O 0.2019(4) 0.08496(9) 0.6866(2) 0.0263 1.0000 Uani . .
O8 O 0.3963(5) 0.01264(8) 0.9159(3) 0.0259 1.0000 Uani . .
O9 O 0.8966(5) 0.04553(11) 1.1025(3) 0.0347 1.0000 Uani . .
O10 O 0.6606(5) 0.07748(9) 1.2617(3) 0.0284 1.0000 Uani . .
H11 H 0.9863 0.2501 0.2758 0.0379 1.0000 Uiso . .
H21 H 1.0184 0.3170 0.4269 0.0403 1.0000 Uiso . .
H22 H 0.8066 0.3306 0.2852 0.0403 1.0000 Uiso . .
H31 H 0.6747 0.3493 0.4925 0.0405 1.0000 Uiso . .
H32 H 0.4814 0.3132 0.3874 0.0405 1.0000 Uiso . .
H41 H 0.5420 0.2786 0.6075 0.0292 1.0000 Uiso . .
H51 H 0.5291 0.2208 0.4447 0.0328 1.0000 Uiso . .
H61 H 0.6439 0.1900 0.6756 0.0374 1.0000 Uiso . .
H62 H 0.7899 0.1583 0.5852 0.0374 1.0000 Uiso . .
H71 H 1.0614 0.1831 0.8023 0.0361 1.0000 Uiso . .
H72 H 1.1557 0.2025 0.6721 0.0361 1.0000 Uiso . .
H81 H 1.1954 0.2680 0.8089 0.0334 1.0000 Uiso . .
H91 H 0.4081 0.1965 0.1053 0.0469 1.0000 Uiso . .
H92 H 0.7084 0.1907 0.1269 0.0469 1.0000 Uiso . .
H93 H 0.5855 0.1772 0.2521 0.0469 1.0000 Uiso . .
H111 H 0.5612 0.3427 0.8905 0.0404 1.0000 Uiso . .
H121 H 0.6417 0.4222 0.9927 0.0458 1.0000 Uiso . .
H131 H 1.0431 0.4402 1.1510 0.0448 1.0000 Uiso . .
H141 H 1.3734 0.3798 1.1925 0.0435 1.0000 Uiso . .
H151 H 1.2903 0.3012 1.0877 0.0363 1.0000 Uiso . .
H161 H -0.0552 0.0610 0.5250 0.0346 1.0000 Uiso . .
H171 H 0.0493 -0.0071 0.6722 0.0390 1.0000 Uiso . .
H172 H 0.1171 -0.0201 0.5286 0.0390 1.0000 Uiso . .
H181 H 0.4613 -0.0410 0.7294 0.0382 1.0000 Uiso . .
H182 H 0.5484 -0.0020 0.6302 0.0382 1.0000 Uiso . .
H191 H 0.7055 0.0261 0.8559 0.0302 1.0000 Uiso . .
H201 H 0.5733 0.0873 0.7034 0.0281 1.0000 Uiso . .
H211 H 0.6817 0.1129 0.9403 0.0287 1.0000 Uiso . .
H212 H 0.4574 0.1476 0.8526 0.0287 1.0000 Uiso . .
H221 H 0.3672 0.1191 1.0583 0.0335 1.0000 Uiso . .
H222 H 0.1578 0.1002 0.9217 0.0335 1.0000 Uiso . .
H231 H 0.2536 0.0340 1.0590 0.0290 1.0000 Uiso . .
H241 H 0.3306 0.1160 0.3515 0.0399 1.0000 Uiso . .
H242 H 0.2868 0.1354 0.4959 0.0399 1.0000 Uiso . .
H243 H 0.0491 0.1176 0.3717 0.0399 1.0000 Uiso . .
H261 H 0.9536 -0.0426 1.1427 0.0325 1.0000 Uiso . .
H271 H 0.9676 -0.1216 1.2482 0.0387 1.0000 Uiso . .
H281 H 0.7108 -0.1365 1.4002 0.0414 1.0000 Uiso . .
H291 H 0.4335 -0.0755 1.4435 0.0400 1.0000 Uiso . .
H301 H 0.4359 0.0032 1.3437 0.0325 1.0000 Uiso . .

loop_
_atom_site_aniso_label
_atom_site_aniso_U_11
_atom_site_aniso_U_22
_atom_site_aniso_U_33
_atom_site_aniso_U_23
_atom_site_aniso_U_13
_atom_site_aniso_U_12
C1 0.0326(19) 0.0287(17) 0.0318(19) -0.0028(17) 0.0097(15) 0.0008(17)
C2 0.042(2) 0.0243(18) 0.034(2) -0.0020(15) 0.0108(17) -0.0044(16)
C3 0.041(2) 0.0190(17) 0.039(2) 0.0018(16) 0.0111(18) 0.0048(16)
C4 0.0236(19) 0.0245(17) 0.031(2) -0.0015(14) 0.0098(15) 0.0019(14)
C5 0.0263(19) 0.0239(17) 0.0279(19) -0.0004(15) 0.0060(14) -0.0020(14)
C6 0.036(2) 0.0242(17) 0.038(2) -0.0001(16) 0.0129(17) 0.0002(16)
C7 0.033(2) 0.0317(19) 0.031(2) 0.0021(16) 0.0097(16) 0.0118(16)
C8 0.0165(15) 0.0332(17) 0.0310(18) 0.0028(17) 0.0112(13) 0.0027(16)
C9 0.043(2) 0.0278(18) 0.035(2) -0.0065(16) 0.0091(18) -0.0045(17)
C10 0.0228(18) 0.0283(18) 0.0255(18) 0.0037(15) 0.0073(14) 0.0019(15)
C11 0.0224(18) 0.038(2) 0.035(2) 0.0071(16) 0.0130(16) 0.0031(16)
C12 0.038(2) 0.035(2) 0.043(2) 0.0100(18) 0.0187(18) 0.0115(18)
C13 0.040(2) 0.0307(19) 0.040(2) -0.0005(17) 0.0194(18) -0.0002(17)
C14 0.038(2) 0.037(2) 0.030(2) -0.0006(16) 0.0086(16) -0.0054(17)
C15 0.028(2) 0.034(2) 0.030(2) -0.0004(16) 0.0075(16) 0.0016(16)
C16 0.0261(18) 0.033(2) 0.0268(18) -0.0010(14) 0.0071(14) 0.0058(15)
C17 0.035(2) 0.0284(19) 0.035(2) 0.0001(17) 0.0011(17) 0.0008(17)
C18 0.036(2) 0.0265(18) 0.034(2) -0.0036(16) 0.0060(16) 0.0065(16)
C19 0.0240(18) 0.0273(17) 0.0260(18) -0.0002(14) 0.0120(14) 0.0028(14)
C20 0.0203(17) 0.0235(17) 0.0289(19) 0.0038(15) 0.0095(14) 0.0030(14)
C21 0.0248(18) 0.0234(16) 0.0264(18) 0.0031(14) 0.0066(13) 0.0012(15)
C22 0.0243(19) 0.0252(18) 0.033(2) -0.0015(15) 0.0089(15) 0.0066(14)
C23 0.0190(15) 0.0259(16) 0.0298(17) -0.0010(17) 0.0098(13) 0.0017(16)
C24 0.038(2) 0.031(2) 0.036(2) 0.0039(17) 0.0104(17) 0.0009(18)
C25 0.0194(17) 0.0229(17) 0.0262(18) -0.0010(14) 0.0065(13) -0.0001(13)
C26 0.0220(18) 0.0295(19) 0.0307(19) -0.0027(15) 0.0068(15) 0.0024(15)
C27 0.033(2) 0.0261(18) 0.039(2) -0.0050(16) 0.0038(16) 0.0102(16)
C28 0.038(2) 0.0218(17) 0.036(2) 0.0010(16) -0.0001(17) 0.0002(16)
C29 0.036(2) 0.0302(19) 0.036(2) 0.0051(17) 0.0124(17) -0.0044(16)
C30 0.0270(18) 0.0244(17) 0.031(2) 0.0003(15) 0.0119(15) 0.0034(15)
S1 0.0199(4) 0.0301(5) 0.0321(5) 0.0009(4) 0.0096(4) -0.0018(4)
S2 0.0173(4) 0.0244(4) 0.0286(4) 0.0018(4) 0.0094(3) -0.0000(4)
O1 0.0404(16) 0.0264(13) 0.0331(14) -0.0020(11) 0.0035(11) 0.0017(12)
O2 0.0307(14) 0.0244(12) 0.0322(14) -0.001(1) 0.0085(11) 0.0041(11)
O3 0.0279(14) 0.0228(12) 0.0304(14) -0.003(1) 0.0093(11) -0.005(1)
O4 0.0150(12) 0.0480(16) 0.0468(16) -0.0026(14) 0.0122(11) -0.0051(13)
O5 0.0372(16) 0.0303(14) 0.0377(16) 0.0045(12) 0.0092(12) 0.0018(12)
O6 0.0377(16) 0.0327(13) 0.0311(14) 0.0027(11) 0.0134(11) 0.0062(12)
O7 0.0238(13) 0.0268(12) 0.0274(13) 0.001(1) 0.0052(11) 0.006(1)
O8 0.0258(13) 0.0233(12) 0.0281(13) 0.000(1) 0.006(1) 0.001(1)
O9 0.0247(13) 0.0397(14) 0.0428(15) 0.0064(14) 0.0146(11) -0.0011(14)
O10 0.0306(14) 0.0249(13) 0.0300(14) -0.0039(11) 0.0089(11) -0.0007(11)

loop_
_atom_type_symbol
_atom_type_scat_dispersion_real
_atom_type_scat_dispersion_imag
_atom_type_scat_Cromer_Mann_a1
_atom_type_scat_Cromer_Mann_b1
_atom_type_scat_Cromer_Mann_a2
_atom_type_scat_Cromer_Mann_b2
_atom_type_scat_Cromer_Mann_a3
_atom_type_scat_Cromer_Mann_b3
_atom_type_scat_Cromer_Mann_a4
_atom_type_scat_Cromer_Mann_b4
_atom_type_scat_Cromer_Mann_c
_atom_type_scat_source
'C ' 0.0033 0.0016 2.3100 20.8439 1.0200 10.2075 1.5886 0.5687 0.8650 51.6512 0.2156 International_Tables_Vol_IV_Table_2.2B
'S ' 0.1246 0.1234 6.9053 1.4679 5.2034 22.2151 1.4379 0.2536 1.5863 56.1720 0.8669 International_Tables_Vol_IV_Table_2.2B
'O ' 0.0106 0.0060 3.0485 13.2771 2.2868 5.7011 1.5463 0.3239 0.8670 32.9089 0.2508 International_Tables_Vol_IV_Table_2.2B
'H ' 0.0000 0.0000 0.4930 10.5109 0.3229 26.1257 0.1402 3.1424 0.0408 57.7998 0.0030 International_Tables_Vol_IV_Table_2.2B

loop_
_geom_angle_atom_site_label_1
_geom_angle_site_symmetry_1
_geom_angle_atom_site_label_2
_geom_angle_site_symmetry_2
_geom_angle_atom_site_label_3
_geom_angle_site_symmetry_3
_geom_angle
_geom_angle_publ_flag
H11 . C1 . O2 . 105.826 no
H11 . C1 . O1 . 110.588 no
O2 . C1 . O1 . 112.4(3) yes
H11 . C1 . C2 . 111.212 no
O2 . C1 . C2 . 110.3(3) yes
O1 . C1 . C2 . 106.6(3) yes
H22 . C2 . H21 . 108.466 no
H22 . C2 . C3 . 109.601 no
H21 . C2 . C3 . 109.006 no
H22 . C2 . C1 . 109.085 no
H21 . C2 . C1 . 109.860 no
C3 . C2 . C1 . 110.8(3) yes
H32 . C3 . H31 . 107.334 no
H32 . C3 . C4 . 108.363 no
H31 . C3 . C4 . 109.905 no
H32 . C3 . C2 . 109.225 no
H31 . C3 . C2 . 110.240 no
C4 . C3 . C2 . 111.7(3) yes
H41 . C4 . O3 . 108.384 no
H41 . C4 . C5 . 107.215 no
O3 . C4 . C5 . 112.5(3) yes
H41 . C4 . C3 . 112.401 no
O3 . C4 . C3 . 105.8(3) yes
C5 . C4 . C3 . 110.6(3) yes
H51 . C5 . O2 . 110.177 no
H51 . C5 . C6 . 111.230 no
O2 . C5 . C6 . 106.3(3) yes
H51 . C5 . C4 . 106.109 no
O2 . C5 . C4 . 112.2(3) yes
C6 . C5 . C4 . 110.9(3) yes
H62 . C6 . H61 . 108.462 no
H62 . C6 . C7 . 109.888 no
H61 . C6 . C7 . 107.508 no
H62 . C6 . C5 . 110.992 no
H61 . C6 . C5 . 110.242 no
C7 . C6 . C5 . 109.7(3) yes
H72 . C7 . H71 . 107.235 no
H72 . C7 . C8 . 109.261 no
H71 . C7 . C8 . 109.764 no
H72 . C7 . C6 . 107.919 no
H71 . C7 . C6 . 109.850 no
C8 . C7 . C6 . 112.6(3) yes
H81 . C8 . O3 . 103.797 no
H81 . C8 . S1 . 109.592 no
O3 . C8 . S1 . 111.2(2) yes
H81 . C8 . C7 . 107.307 no
O3 . C8 . C7 . 115.0(3) yes
S1 . C8 . C7 . 109.7(3) yes
H93 . C9 . H92 . 108.631 no
H93 . C9 . H91 . 107.633 no
H92 . C9 . H91 . 107.310 no
H93 . C9 . O1 . 111.396 no
H92 . C9 . O1 . 111.388 no
H91 . C9 . O1 . 110.319 no
S1 . C10 . C15 . 118.9(3) yes
S1 . C10 . C11 . 119.1(3) yes
C15 . C10 . C11 . 121.9(4) yes
H111 . C11 . C12 . 122.272 no
H111 . C11 . C10 . 119.006 no
C12 . C11 . C10 . 118.7(4) yes
H121 . C12 . C13 . 120.956 no
H121 . C12 . C11 . 118.780 no
C13 . C12 . C11 . 120.3(4) yes
H131 . C13 . C14 . 120.294 no
H131 . C13 . C12 . 119.501 no
C14 . C13 . C12 . 120.2(4) yes
H141 . C14 . C15 . 118.642 no
H141 . C14 . C13 . 121.103 no
C15 . C14 . C13 . 120.3(4) yes
H151 . C15 . C14 . 122.173 no
H151 . C15 . C10 . 119.164 no
C14 . C15 . C10 . 118.7(4) yes
H161 . C16 . O7 . 106.297 no
H161 . C16 . O6 . 108.054 no
O7 . C16 . O6 . 112.2(3) yes
H161 . C16 . C17 . 110.361 no
O7 . C16 . C17 . 111.0(3) yes
O6 . C16 . C17 . 108.8(3) yes
H172 . C17 . H171 . 106.703 no
H172 . C17 . C18 . 110.320 no
H171 . C17 . C18 . 109.299 no
H172 . C17 . C16 . 110.533 no
H171 . C17 . C16 . 109.994 no
C18 . C17 . C16 . 109.9(3) yes
H182 . C18 . H181 . 108.253 no
H182 . C18 . C19 . 107.658 no
H181 . C18 . C19 . 108.859 no
H182 . C18 . C17 . 108.868 no
H181 . C18 . C17 . 111.362 no
C19 . C18 . C17 . 111.7(3) yes
H191 . C19 . O8 . 107.910 no
H191 . C19 . C20 . 106.298 no
O8 . C19 . C20 . 113.1(3) yes
H191 . C19 . C18 . 112.359 no
O8 . C19 . C18 . 106.9(3) yes
C20 . C19 . C18 . 110.4(3) yes
H201 . C20 . O7 . 109.776 no
H201 . C20 . C21 . 111.813 no
O7 . C20 . C21 . 106.3(3) yes
H201 . C20 . C19 . 106.322 no
O7 . C20 . C19 . 111.8(3) yes
C21 . C20 . C19 . 111.0(3) yes
H212 . C21 . H211 . 107.869 no
H212 . C21 . C22 . 110.452 no
H211 . C21 . C22 . 108.247 no
H212 . C21 . C20 . 110.924 no
H211 . C21 . C20 . 110.335 no
C22 . C21 . C20 . 109.0(3) yes
H222 . C22 . H221 . 107.673 no
H222 . C22 . C23 . 109.450 no
H221 . C22 . C23 . 110.758 no
H222 . C22 . C21 . 107.385 no
H221 . C22 . C21 . 109.919 no
C23 . C22 . C21 . 111.5(3) yes
H231 . C23 . O8 . 104.225 no
H231 . C23 . S2 . 109.395 no
O8 . C23 . S2 . 111.8(2) yes
H231 . C23 . C22 . 107.077 no
O8 . C23 . C22 . 114.7(3) yes
S2 . C23 . C22 . 109.4(3) yes
H243 . C24 . H242 . 108.734 no
H243 . C24 . H241 . 107.412 no
H242 . C24 . H241 . 109.027 no
H243 . C24 . O6 . 110.300 no
H242 . C24 . O6 . 111.136 no
H241 . C24 . O6 . 110.139 no
S2 . C25 . C30 . 119.1(3) yes
S2 . C25 . C26 . 119.0(3) yes
C30 . C25 . C26 . 121.8(3) yes
H261 . C26 . C27 . 122.365 no
H261 . C26 . C25 . 119.059 no
C27 . C26 . C25 . 118.6(4) yes
H271 . C27 . C28 . 121.470 no
H271 . C27 . C26 . 119.067 no
C28 . C27 . C26 . 119.5(3) yes
H281 . C28 . C29 . 118.991 no
H281 . C28 . C27 . 119.186 no
C29 . C28 . C27 . 121.8(4) yes
H291 . C29 . C30 . 118.922 no
H291 . C29 . C28 . 121.584 no
C30 . C29 . C28 . 119.5(4) yes
H301 . C30 . C25 . 120.161 no
H301 . C30 . C29 . 120.949 no
C25 . C30 . C29 . 118.8(3) yes
O5 . S1 . O4 . 119.18(17) yes
O5 . S1 . C10 . 107.48(17) yes
O4 . S1 . C10 . 108.13(18) yes
O5 . S1 . C8 . 105.91(18) yes
O4 . S1 . C8 . 109.97(16) yes
C10 . S1 . C8 . 105.32(17) yes
O10 . S2 . O9 . 119.60(17) yes
O10 . S2 . C25 . 107.26(17) yes
O9 . S2 . C25 . 107.78(17) yes
O10 . S2 . C23 . 106.28(16) yes
O9 . S2 . C23 . 109.99(15) yes
C25 . S2 . C23 . 104.98(17) yes
C1 . O1 . C9 . 112.6(3) yes
C1 . O2 . C5 . 114.4(3) yes
C8 . O3 . C4 . 117.9(3) yes
C16 . O6 . C24 . 113.7(3) yes
C16 . O7 . C20 . 113.7(3) yes
C23 . O8 . C19 . 118.0(3) yes

loop_
_geom_bond_atom_site_label_1
_geom_bond_site_symmetry_1
_geom_bond_atom_site_label_2
_geom_bond_site_symmetry_2
_geom_bond_distance
_geom_bond_publ_flag
C1 . H11 . 1.013 no
C1 . O2 . 1.411(5) yes
C1 . O1 . 1.403(5) yes
C1 . C2 . 1.523(5) yes
C2 . H22 . 1.010 no
C2 . H21 . 1.002 no
C2 . C3 . 1.535(6) yes
C3 . H32 . 1.020 no
C3 . H31 . 1.007 no
C3 . C4 . 1.518(5) yes
C4 . H41 . 1.016 no
C4 . O3 . 1.453(5) yes
C4 . C5 . 1.522(5) yes
C5 . H51 . 1.011 no
C5 . O2 . 1.426(5) yes
C5 . C6 . 1.514(5) yes
C6 . H62 . 0.998 no
C6 . H61 . 1.014 no
C6 . C7 . 1.512(6) yes
C7 . H72 . 1.020 no
C7 . H71 . 1.009 no
C7 . C8 . 1.515(5) yes
C8 . H81 . 1.012 no
C8 . O3 . 1.409(4) yes
C8 . S1 . 1.823(3) yes
C9 . H93 . 1.003 no
C9 . H92 . 1.007 no
C9 . H91 . 1.020 no
C9 . O1 . 1.435(4) yes
C10 . S1 . 1.772(4) yes
C10 . C15 . 1.393(5) yes
C10 . C11 . 1.386(5) yes
C11 . H111 . 1.027 no
C11 . C12 . 1.382(6) yes
C12 . H121 . 1.022 no
C12 . C13 . 1.390(6) yes
C13 . H131 . 1.025 no
C13 . C14 . 1.392(6) yes
C14 . H141 . 1.017 no
C14 . C15 . 1.379(6) yes
C15 . H151 . 1.020 no
C16 . H161 . 1.022 no
C16 . O7 . 1.424(4) yes
C16 . O6 . 1.395(4) yes
C16 . C17 . 1.507(5) yes
C17 . H172 . 1.013 no
C17 . H171 . 1.022 no
C17 . C18 . 1.534(6) yes
C18 . H182 . 1.016 no
C18 . H181 . 0.999 no
C18 . C19 . 1.510(5) yes
C19 . H191 . 1.008 no
C19 . O8 . 1.452(4) yes
C19 . C20 . 1.530(5) yes
C20 . H201 . 1.014 no
C20 . O7 . 1.446(4) yes
C20 . C21 . 1.507(5) yes
C21 . H212 . 1.006 no
C21 . H211 . 1.014 no
C21 . C22 . 1.521(5) yes
C22 . H222 . 1.023 no
C22 . H221 . 1.000 no
C22 . C23 . 1.514(5) yes
C23 . H231 . 1.003 no
C23 . O8 . 1.408(4) yes
C23 . S2 . 1.823(3) yes
C24 . H243 . 1.015 no
C24 . H242 . 0.994 no
C24 . H241 . 1.011 no
C24 . O6 . 1.425(5) yes
C25 . S2 . 1.765(4) yes
C25 . C30 . 1.375(5) yes
C25 . C26 . 1.401(5) yes
C26 . H261 . 1.009 no
C26 . C27 . 1.390(5) yes
C27 . H271 . 1.020 no
C27 . C28 . 1.373(6) yes
C28 . H281 . 1.008 no
C28 . C29 . 1.383(6) yes
C29 . H291 . 1.018 no
C29 . C30 . 1.393(5) yes
C30 . H301 . 1.002 no
S1 . O5 . 1.440(3) yes
S1 . O4 . 1.448(3) yes
S2 . O10 . 1.441(3) yes
S2 . O9 . 1.445(3) yes
